data_8105691
loop_
_publ_author_name
'Zhong, Liang'
'Wang, Jiu-Long'
'Zhu, Shuang-Shi'
'Chen, Shang-Xing'
'Peng, Da-Yong'

_publ_section_title
;
 Crystal structure of
 3-(difluoromethyl)-1-methyl-N-(4,11,11-trimethyl-1,2,3,4-tetrahydro-1,4-methanoacridin-9-yl)-1H-pyrazole-4-carboxamide
 monohydrate, C23H26F2N4O3
;
_journal_issue 3
_journal_name_full 'Zeitschrift f\"ur Kristallographie - New Crystal Structures'
_journal_page_first 341
_journal_page_last 343
_journal_paper_doi 10.1515/ncrs-2022-0030
_journal_volume 237
_journal_year 2022
_chemical_absolute_configuration syn
_chemical_formula_moiety 'C23 H24 F2 N4 O, H2 O'
_chemical_formula_sum 'C23 H26 F2 N4 O2'
_chemical_formula_weight 428.48
_space_group_crystal_system orthorhombic
_space_group_IT_number 19
_space_group_name_Hall 'P 2ac 2ab'
_space_group_name_H-M_alt 'P 21 21 21'
_atom_sites_solution_hydrogens mixed
_cell_angle_alpha 90
_cell_angle_beta 90
_cell_angle_gamma 90
_cell_formula_units_Z 4
_cell_length_a 11.6524(10)
_cell_length_b 11.9777(10)
_cell_length_c 15.9058(13)
_cell_measurement_reflns_used 8049
_cell_measurement_temperature 296(2)
_cell_measurement_theta_max 25.34
_cell_measurement_theta_min 2.44
_cell_volume 2220.0(3)
_computing_cell_refinement 'APEX2, SAINT and SADABS [1]'
_computing_data_collection 'APEX2, SAINT and SADABS [1]'
_computing_data_reduction 'APEX2, SAINT and SADABS [1]'
_computing_molecular_graphics 'Diamond 4.0 [4]'
_computing_publication_material 'SHELXL-2014/7 (Sheldrick, 2014) [2,3]'
_computing_structure_refinement 'SHELXL-2014/7 (Sheldrick, 2014) [2,3]'
_computing_structure_solution 'SHELXL-2014/7 (Sheldrick, 2014) [2,3]'
_diffrn_ambient_temperature 296(2)
_diffrn_measured_fraction_theta_full 1.000
_diffrn_measured_fraction_theta_max 1.000
_diffrn_measurement_device_type 'Bruker APEX-II CCD'
_diffrn_measurement_method '\f and \w scans'
_diffrn_radiation_monochromator graphite
_diffrn_radiation_source 'sealed tube'
_diffrn_radiation_type MoK\a
_diffrn_radiation_wavelength 0.71073
_diffrn_reflns_av_R_equivalents 0.0223
_diffrn_reflns_av_unetI/netI 0.0179
_diffrn_reflns_Laue_measured_fraction_full 1.000
_diffrn_reflns_Laue_measured_fraction_max 1.000
_diffrn_reflns_limit_h_max 13
_diffrn_reflns_limit_h_min -14
_diffrn_reflns_limit_k_max 14
_diffrn_reflns_limit_k_min -14
_diffrn_reflns_limit_l_max 19
_diffrn_reflns_limit_l_min -19
_diffrn_reflns_number 17253
_diffrn_reflns_point_group_measured_fraction_full 1.000
_diffrn_reflns_point_group_measured_fraction_max 1.000
_diffrn_reflns_theta_full 25.242
_diffrn_reflns_theta_max 25.497
_diffrn_reflns_theta_min 2.128
_exptl_absorpt_coefficient_mu 0.095
_exptl_crystal_colour colorless
_exptl_crystal_density_diffrn 1.282
_exptl_crystal_description block
_exptl_crystal_F_000 904
_exptl_crystal_size_max 0.200
_exptl_crystal_size_mid 0.180
_exptl_crystal_size_min 0.120
_refine_diff_density_max 0.122
_refine_diff_density_min -0.114
_refine_diff_density_rms 0.023
_refine_ls_abs_structure_details
;
 Flack x determined using 1462 quotients [(I+)-(I-)]/[(I+)+(I-)]
 (Parsons, Flack and Wagner, Acta Crystallogr. B69 (2013) 249-259).


;
_refine_ls_abs_structure_Flack 0.3(2)
_refine_ls_extinction_coef 0.0052(9)
_refine_ls_extinction_method 'SHELXL-2014/7 (Sheldrick 2014'
_refine_ls_goodness_of_fit_ref 1.023
_refine_ls_hydrogen_treatment mixed
_refine_ls_matrix_type full
_refine_ls_number_parameters 293
_refine_ls_number_reflns 4136
_refine_ls_number_restraints 3
_refine_ls_restrained_S_all 1.023
_refine_ls_R_factor_all 0.0375
_refine_ls_R_factor_gt 0.0305
_refine_ls_shift/su_max 0.006
_refine_ls_shift/su_mean 0.000
_refine_ls_structure_factor_coef Fsqd
_refine_ls_weighting_details 'w=1/[\s^2^(Fo^2^)+(0.0277P)^2^+0.3996P] where P=(Fo^2^+2Fc^2^)/3'
_refine_ls_weighting_scheme calc
_refine_ls_wR_factor_gt 0.0697
_refine_ls_wR_factor_ref 0.0751
_reflns_Friedel_coverage 0.757
_reflns_Friedel_fraction_full 1.000
_reflns_Friedel_fraction_max 1.000
_reflns_number_gt 3649
_reflns_number_total 4136
_reflns_threshold_expression 'I > 2\s(I)'
_cod_data_source_file suppl_j_ncrs-2022-0030_suppl.cif
_cod_data_source_block 5070_0m
_cod_depositor_comments
;
The following automatic conversions were performed:

data item '_chemical_absolute_configuration' value 'SYN' was changed
to 'syn' in accordance with the built-in table derived from the CIF
Core dictionary named 'cif_core.dic' version 2.4.5 last updated on
2014-11-21.

Automatic conversion script
Id: cif_fix_values 8738 2021-04-28 16:35:53Z antanas 
;
_cod_database_code 8105691
_shelx_space_group_comment
;
The symmetry employed for this shelxl refinement is uniquely defined
by the following loop, which should always be used as a source of
symmetry information in preference to the above space-group names.
They are only intended as comments.
;
_shelx_estimated_absorpt_t_min 0.981
_shelx_estimated_absorpt_t_max 0.989

loop_
_space_group_symop_operation_xyz
'x, y, z'
'-x+1/2, -y, z+1/2'
'-x, y+1/2, -z+1/2'
'x+1/2, -y+1/2, -z'

loop_
_atom_site_label
_atom_site_type_symbol
_atom_site_fract_x
_atom_site_fract_y
_atom_site_fract_z
_atom_site_U_iso_or_equiv
_atom_site_adp_type
_atom_site_occupancy
_atom_site_site_symmetry_order
_atom_site_calc_flag
_atom_site_refinement_flags_posn
_atom_site_refinement_flags_adp
_atom_site_refinement_flags_occupancy
_atom_site_disorder_assembly
_atom_site_disorder_group
C1 C 0.22419(18) 0.38793(18) 0.21920(13) 0.0440(5) Uani 1 1 d . . . . .
C2 C 0.2957(2) 0.3521(2) 0.28537(15) 0.0552(6) Uani 1 1 d . . . . .
H2 H 0.2967 0.3914 0.3358 0.066 Uiso 1 1 calc R U . . .
C3 C 0.3634(2) 0.2604(2) 0.27604(18) 0.0644(7) Uani 1 1 d . . . . .
H3 H 0.4085 0.2365 0.3208 0.077 Uiso 1 1 calc R U . . .
C4 C 0.3661(2) 0.2018(2) 0.20050(18) 0.0655(7) Uani 1 1 d . . . . .
H4 H 0.4131 0.1395 0.1950 0.079 Uiso 1 1 calc R U . . .
C5 C 0.2996(2) 0.23566(19) 0.13449(17) 0.0560(6) Uani 1 1 d . . . . .
H5 H 0.3030 0.1969 0.0839 0.067 Uiso 1 1 calc R U . . .
C6 C 0.22602(18) 0.32866(17) 0.14203(14) 0.0439(5) Uani 1 1 d . . . . .
C7 C 0.15056(19) 0.36415(18) 0.07673(12) 0.0431(5) Uani 1 1 d . . . . .
C8 C 0.07984(19) 0.45060(18) 0.09209(13) 0.0430(5) Uani 1 1 d . . . . .
C9 C 0.08387(18) 0.50458(18) 0.17189(13) 0.0426(5) Uani 1 1 d . . . . .
C10 C -0.0086(2) 0.5927(2) 0.17166(14) 0.0546(6) Uani 1 1 d . . . . .
C11 C -0.1216(2) 0.5219(3) 0.17370(18) 0.0747(8) Uani 1 1 d . . . . .
H11A H -0.1188 0.4669 0.2184 0.090 Uiso 1 1 calc R U . . .
H11B H -0.1880 0.5695 0.1822 0.090 Uiso 1 1 calc R U . . .
C12 C -0.1265(2) 0.4648(3) 0.08708(19) 0.0722(8) Uani 1 1 d . . . . .
H12A H -0.1941 0.4877 0.0559 0.087 Uiso 1 1 calc R U . . .
H12B H -0.1265 0.3841 0.0926 0.087 Uiso 1 1 calc R U . . .
C13 C -0.0156(2) 0.5065(2) 0.04409(14) 0.0533(6) Uani 1 1 d . . . . .
H13 H -0.0128 0.4978 -0.0171 0.064 Uiso 1 1 calc R U . . .
C14 C -0.0054(2) 0.6278(2) 0.07687(14) 0.0535(6) Uani 1 1 d . . . . .
C15 C -0.1052(3) 0.7040(3) 0.05150(17) 0.0758(8) Uani 1 1 d . . . . .
H15A H -0.1004 0.7729 0.0822 0.114 Uiso 1 1 calc R U . . .
H15B H -0.1766 0.6677 0.0641 0.114 Uiso 1 1 calc R U . . .
H15C H -0.1012 0.7191 -0.0077 0.114 Uiso 1 1 calc R U . . .
C16 C 0.1072(2) 0.6833(2) 0.05134(17) 0.0660(7) Uani 1 1 d . . . . .
H16A H 0.1098 0.6909 -0.0087 0.099 Uiso 1 1 calc R U . . .
H16B H 0.1704 0.6381 0.0698 0.099 Uiso 1 1 calc R U . . .
H16C H 0.1122 0.7557 0.0769 0.099 Uiso 1 1 calc R U . . .
C17 C -0.0003(3) 0.6835(3) 0.23707(16) 0.0783(9) Uani 1 1 d . . . . .
H17A H -0.0156 0.6525 0.2916 0.117 Uiso 1 1 calc R U . . .
H17B H -0.0555 0.7407 0.2249 0.117 Uiso 1 1 calc R U . . .
H17C H 0.0755 0.7149 0.2363 0.117 Uiso 1 1 calc R U . . .
C18 C 0.0837(2) 0.22076(18) -0.01835(13) 0.0482(5) Uani 1 1 d . . . . .
C19 C 0.09286(19) 0.17012(17) -0.10278(14) 0.0456(5) Uani 1 1 d . . . . .
C20 C 0.1474(2) 0.20916(19) -0.17316(13) 0.0510(5) Uani 1 1 d . . . . .
H20 H 0.1894 0.2750 -0.1773 0.061 Uiso 1 1 calc R U . . .
C21 C 0.04214(19) 0.06952(18) -0.12960(15) 0.0498(6) Uani 1 1 d . . . . .
C22 C -0.0257(3) -0.0110(2) -0.07928(18) 0.0683(7) Uani 1 1 d . . . . .
H22 H -0.0809 0.0287 -0.0437 0.082 Uiso 1 1 calc R U . . .
C23 C 0.1679(3) 0.1410(3) -0.32149(15) 0.0814(9) Uani 1 1 d . . . . .
H23A H 0.1999 0.2133 -0.3325 0.122 Uiso 1 1 calc R U . . .
H23B H 0.1040 0.1282 -0.3583 0.122 Uiso 1 1 calc R U . . .
H23C H 0.2253 0.0848 -0.3310 0.122 Uiso 1 1 calc R U . . .
N1 N 0.15201(16) 0.47758(15) 0.23376(10) 0.0457(4) Uani 1 1 d . . . . .
N2 N 0.15123(17) 0.30889(15) -0.00290(11) 0.0485(5) Uani 1 1 d . . . . .
H2A H 0.1961 0.3328 -0.0419 0.058 Uiso 1 1 calc R U . . .
N3 N 0.12931(18) 0.13556(17) -0.23450(11) 0.0554(5) Uani 1 1 d . . . . .
N4 N 0.06475(19) 0.04849(16) -0.20956(13) 0.0575(5) Uani 1 1 d . . . . .
O1 O 0.01822(19) 0.18373(17) 0.03480(11) 0.0791(6) Uani 1 1 d . . . . .
O2 O 0.82110(17) 0.08597(18) 0.10387(12) 0.0675(5) Uani 1 1 d D . . . .
F1 F -0.08090(19) -0.08452(15) -0.12961(14) 0.1092(7) Uani 1 1 d . . . . .
F2 F 0.0441(2) -0.07281(19) -0.03227(17) 0.1337(9) Uani 1 1 d . . . . .
H1W H 0.831(2) 0.053(2) 0.1491(11) 0.078(9) Uiso 1 1 d D . . . .
H2W H 0.8819(19) 0.117(3) 0.0891(18) 0.107(13) Uiso 1 1 d D . . . .

loop_
_atom_site_aniso_label
_atom_site_aniso_U_11
_atom_site_aniso_U_22
_atom_site_aniso_U_33
_atom_site_aniso_U_23
_atom_site_aniso_U_13
_atom_site_aniso_U_12
C1 0.0424(11) 0.0465(11) 0.0430(11) 0.0072(10) 0.0020(9) -0.0025(10)
C2 0.0520(13) 0.0631(15) 0.0504(13) 0.0129(12) -0.0055(11) -0.0002(12)
C3 0.0563(15) 0.0666(16) 0.0705(17) 0.0247(14) -0.0073(13) 0.0046(13)
C4 0.0601(15) 0.0499(14) 0.087(2) 0.0210(14) 0.0088(14) 0.0123(12)
C5 0.0581(14) 0.0461(12) 0.0639(15) 0.0058(11) 0.0126(12) 0.0028(11)
C6 0.0428(11) 0.0426(11) 0.0462(11) 0.0073(9) 0.0086(9) -0.0032(9)
C7 0.0469(12) 0.0429(11) 0.0394(10) 0.0000(9) 0.0074(9) -0.0044(10)
C8 0.0449(11) 0.0475(11) 0.0366(11) 0.0016(9) 0.0008(9) -0.0009(10)
C9 0.0443(11) 0.0477(11) 0.0359(10) 0.0013(9) 0.0021(9) 0.0032(10)
C10 0.0578(14) 0.0642(15) 0.0417(12) -0.0007(11) 0.0005(11) 0.0180(12)
C11 0.0495(14) 0.101(2) 0.0741(17) 0.0151(17) 0.0123(13) 0.0144(15)
C12 0.0490(14) 0.083(2) 0.0842(19) 0.0017(16) -0.0096(14) -0.0011(14)
C13 0.0561(14) 0.0629(14) 0.0409(11) -0.0048(11) -0.0085(11) 0.0059(12)
C14 0.0577(14) 0.0599(14) 0.0428(12) -0.0002(11) -0.0058(11) 0.0138(12)
C15 0.088(2) 0.0797(18) 0.0595(16) 0.0015(15) -0.0136(15) 0.0333(17)
C16 0.0763(18) 0.0603(15) 0.0615(15) 0.0090(12) 0.0000(14) 0.0006(13)
C17 0.099(2) 0.086(2) 0.0502(14) -0.0140(13) -0.0052(15) 0.0424(18)
C18 0.0554(13) 0.0473(12) 0.0420(12) 0.0015(10) 0.0040(10) -0.0014(11)
C19 0.0511(12) 0.0423(11) 0.0434(11) 0.0004(9) 0.0006(10) 0.0038(10)
C20 0.0607(14) 0.0484(12) 0.0440(11) -0.0008(10) 0.0003(11) -0.0013(11)
C21 0.0549(13) 0.0399(11) 0.0547(14) -0.0031(10) -0.0005(11) 0.0058(10)
C22 0.0854(19) 0.0434(13) 0.0759(18) -0.0027(13) 0.0088(15) -0.0051(14)
C23 0.110(2) 0.092(2) 0.0417(13) -0.0055(14) 0.0072(15) -0.0019(19)
N1 0.0502(10) 0.0514(11) 0.0356(9) 0.0009(8) -0.0002(8) 0.0046(9)
N2 0.0598(11) 0.0478(10) 0.0378(9) -0.0047(8) 0.0131(9) -0.0066(9)
N3 0.0697(13) 0.0549(12) 0.0414(10) -0.0048(9) 0.0007(9) 0.0028(11)
N4 0.0684(13) 0.0475(11) 0.0566(13) -0.0100(9) -0.0011(10) 0.0039(10)
O1 0.0992(15) 0.0836(13) 0.0547(10) -0.0097(10) 0.0248(10) -0.0396(12)
O2 0.0640(12) 0.0858(14) 0.0526(11) 0.0205(10) -0.0083(9) 0.0009(10)
F1 0.1328(17) 0.0760(12) 0.1189(16) -0.0294(11) 0.0241(13) -0.0462(12)
F2 0.1391(19) 0.1038(15) 0.158(2) 0.0801(15) -0.0091(16) -0.0075(14)

loop_
_atom_type_symbol
_atom_type_description
_atom_type_scat_dispersion_real
_atom_type_scat_dispersion_imag
_atom_type_scat_source
C C 0.0033 0.0016 'International Tables Vol C Tables 4.2.6.8 and 6.1.1.4'
H H 0.0000 0.0000 'International Tables Vol C Tables 4.2.6.8 and 6.1.1.4'
N N 0.0061 0.0033 'International Tables Vol C Tables 4.2.6.8 and 6.1.1.4'
O O 0.0106 0.0060 'International Tables Vol C Tables 4.2.6.8 and 6.1.1.4'
F F 0.0171 0.0103 'International Tables Vol C Tables 4.2.6.8 and 6.1.1.4'

loop_
_geom_angle_atom_site_label_1
_geom_angle_atom_site_label_2
_geom_angle_atom_site_label_3
_geom_angle
_geom_angle_site_symmetry_1
_geom_angle_site_symmetry_3
N1 C1 C2 118.1(2) . .
N1 C1 C6 122.86(18) . .
C2 C1 C6 119.0(2) . .
C3 C2 C1 120.5(2) . .
C2 C3 C4 120.9(2) . .
C5 C4 C3 120.1(2) . .
C4 C5 C6 120.9(2) . .
C5 C6 C1 118.6(2) . .
C5 C6 C7 123.3(2) . .
C1 C6 C7 118.16(18) . .
C8 C7 C6 118.35(19) . .
C8 C7 N2 121.37(19) . .
C6 C7 N2 120.28(19) . .
C7 C8 C9 119.37(19) . .
C7 C8 C13 134.6(2) . .
C9 C8 C13 105.91(18) . .
N1 C9 C8 125.39(19) . .
N1 C9 C10 127.58(19) . .
C8 C9 C10 106.96(18) . .
C9 C10 C17 117.2(2) . .
C9 C10 C14 99.99(17) . .
C17 C10 C14 118.0(2) . .
C9 C10 C11 102.80(19) . .
C17 C10 C11 115.5(2) . .
C14 C10 C11 100.7(2) . .
C12 C11 C10 104.7(2) . .
C11 C12 C13 102.8(2) . .
C8 C13 C14 100.97(18) . .
C8 C13 C12 104.45(19) . .
C14 C13 C12 102.6(2) . .
C16 C14 C15 108.9(2) . .
C16 C14 C13 112.6(2) . .
C15 C14 C13 114.4(2) . .
C16 C14 C10 113.2(2) . .
C15 C14 C10 113.31(19) . .
C13 C14 C10 94.04(18) . .
O1 C18 N2 121.7(2) . .
O1 C18 C19 121.7(2) . .
N2 C18 C19 116.61(19) . .
C20 C19 C21 103.84(19) . .
C20 C19 C18 129.5(2) . .
C21 C19 C18 126.6(2) . .
N3 C20 C19 107.4(2) . .
N4 C21 C19 111.8(2) . .
N4 C21 C22 120.1(2) . .
C19 C21 C22 128.1(2) . .
F2 C22 F1 105.2(2) . .
F2 C22 C21 109.8(2) . .
F1 C22 C21 111.0(2) . .
C9 N1 C1 115.84(18) . .
C18 N2 C7 121.63(18) . .
C20 N3 N4 112.68(19) . .
C20 N3 C23 128.2(2) . .
N4 N3 C23 119.1(2) . .
C21 N4 N3 104.30(19) . .

loop_
_geom_bond_atom_site_label_1
_geom_bond_atom_site_label_2
_geom_bond_distance
_geom_bond_site_symmetry_2
C1 N1 1.384(3) .
C1 C2 1.410(3) .
C1 C6 1.418(3) .
C2 C3 1.360(4) .
C3 C4 1.392(4) .
C4 C5 1.366(4) .
C5 C6 1.411(3) .
C6 C7 1.426(3) .
C7 C8 1.346(3) .
C7 N2 1.429(3) .
C8 C9 1.425(3) .
C8 C13 1.506(3) .
C9 N1 1.305(3) .
C9 C10 1.508(3) .
C10 C17 1.508(3) .
C10 C14 1.566(3) .
C10 C11 1.566(4) .
C11 C12 1.539(4) .
C12 C13 1.546(4) .
C13 C14 1.548(3) .
C14 C16 1.526(4) .
C14 C15 1.532(3) .
C18 O1 1.222(3) .
C18 N2 1.339(3) .
C18 C19 1.477(3) .
C19 C20 1.370(3) .
C19 C21 1.408(3) .
C20 N3 1.332(3) .
C21 N4 1.323(3) .
C21 C22 1.482(4) .
C22 F2 1.330(4) .
C22 F1 1.352(3) .
C23 N3 1.456(3) .
N3 N4 1.346(3) .
